data_4315889
loop_
_publ_author_name
'Arshad Aijaz'
'Prem Lama'
'Parimal K. Bharadwaj'

_publ_section_title
;
 Two-Dimensional Coordination Polymer with a Non-interpenetrated (4,4) Net
 Showing Anion Exchange and Structural Transformation in
 Single-Crystal-to-Single-Crystal Fashion
;
_journal_name_full 'Inorganic Chemistry'
_journal_page_first 5883
_journal_page_last 5889
_journal_paper_doi 10.1021/ic100183y
_journal_volume 49
_journal_year 2010
_chemical_formula_moiety 'C46 H54 Co N20 O12'
_chemical_formula_sum 'C46 H54 Co N20 O12'
_chemical_formula_weight 1138.02
_chemical_name_systematic
;
 ?
;
_space_group_IT_number 14
_symmetry_cell_setting monoclinic
_symmetry_space_group_name_Hall '-P 2ybc'
_symmetry_space_group_name_H-M 'P 1 21/c 1'
_atom_sites_solution_hydrogens geom
_atom_sites_solution_primary direct
_atom_sites_solution_secondary difmap
_audit_creation_method SHELXL-97
_cell_angle_alpha 90.000
_cell_angle_beta 112.450(3)
_cell_angle_gamma 90.000
_cell_formula_units_Z 2
_cell_length_a 13.913(2)
_cell_length_b 11.039(3)
_cell_length_c 17.712(2)
_cell_measurement_reflns_used 999
_cell_measurement_temperature 100(2)
_cell_measurement_theta_max 25.0
_cell_measurement_theta_min 2.1
_cell_volume 2514.1(8)
_computing_cell_refinement 'SAINT 6.45 ( Bruker, 2003)'
_computing_data_collection 'SMART 5.628 (Bruker, 2003)'
_computing_data_reduction 'SAINT 6.45 ( Bruker, 2003)'
_computing_molecular_graphics 'DIAMOND 2.1e'
_computing_structure_refinement 'SHELXL-97 (Sheldrick, 1997)'
_computing_structure_solution SIR-97
_diffrn_ambient_temperature 100(2)
_diffrn_measured_fraction_theta_full 0.998
_diffrn_measured_fraction_theta_max 0.998
_diffrn_measurement_device_type 'BRUKER SMART APEX'
_diffrn_measurement_method /w-scans
_diffrn_radiation_monochromator graphite
_diffrn_radiation_source 'fine-focus sealed tube'
_diffrn_radiation_type MoK\a
_diffrn_radiation_wavelength 0.71073
_diffrn_reflns_av_R_equivalents 0.0776
_diffrn_reflns_av_sigmaI/netI 0.0862
_diffrn_reflns_limit_h_max 16
_diffrn_reflns_limit_h_min -15
_diffrn_reflns_limit_k_max 12
_diffrn_reflns_limit_k_min -13
_diffrn_reflns_limit_l_max 21
_diffrn_reflns_limit_l_min -15
_diffrn_reflns_number 12619
_diffrn_reflns_theta_full 25.00
_diffrn_reflns_theta_max 25.00
_diffrn_reflns_theta_min 2.23
_exptl_absorpt_coefficient_mu 0.426
_exptl_absorpt_correction_T_max 0.9667
_exptl_absorpt_correction_T_min 0.9586
_exptl_absorpt_correction_type empirical
_exptl_absorpt_process_details SADABS
_exptl_crystal_colour pink
_exptl_crystal_density_diffrn 1.503
_exptl_crystal_density_method 'not measured'
_exptl_crystal_description rectangular
_exptl_crystal_F_000 1186
_exptl_crystal_size_max 0.14
_exptl_crystal_size_mid 0.14
_exptl_crystal_size_min 0.10
_refine_diff_density_max 0.724
_refine_diff_density_min -0.473
_refine_diff_density_rms 0.096
_refine_ls_extinction_method none
_refine_ls_goodness_of_fit_ref 1.036
_refine_ls_hydrogen_treatment mixed
_refine_ls_matrix_type full
_refine_ls_number_parameters 382
_refine_ls_number_reflns 4409
_refine_ls_number_restraints 0
_refine_ls_restrained_S_all 1.036
_refine_ls_R_factor_all 0.0852
_refine_ls_R_factor_gt 0.0567
_refine_ls_shift/su_max 0.000
_refine_ls_shift/su_mean 0.000
_refine_ls_structure_factor_coef Fsqd
_refine_ls_weighting_details 'calc w=1/[\s^2^(Fo^2^)+(0.0851P)^2^+0.2675P] where P=(Fo^2^+2Fc^2^)/3'
_refine_ls_weighting_scheme calc
_refine_ls_wR_factor_gt 0.1405
_refine_ls_wR_factor_ref 0.1614
_reflns_number_gt 3094
_reflns_number_total 4409
_reflns_threshold_expression >2sigma(I)
_cod_data_source_file ic100183y_si_002_4.cif
_cod_data_source_block 3
_cod_depositor_comments
;
The following automatic conversions were performed:

'_symmetry_cell_setting' value 'Monoclinic' changed to 'monoclinic'
according to the built-in table from CIF Core dictionary named
'cif_core.dic' version 2.4.1 from 2010-06-29.

Automatic conversion script
Id: cif_fix_values 1646 2011-03-28 12:23:43Z adriana 
;
_cod_database_code 4315889

loop_
_symmetry_equiv_pos_as_xyz
'x, y, z'
'-x, y+1/2, -z+1/2'
'-x, -y, -z'
'x, -y-1/2, z-1/2'

loop_
_atom_site_label
_atom_site_type_symbol
_atom_site_fract_x
_atom_site_fract_y
_atom_site_fract_z
_atom_site_U_iso_or_equiv
_atom_site_adp_type
_atom_site_occupancy
_atom_site_symmetry_multiplicity
_atom_site_calc_flag
_atom_site_refinement_flags
_atom_site_disorder_assembly
_atom_site_disorder_group
Co1 Co 0.0000 0.0000 0.0000 0.0165(2) Uani 1 2 d S . .
OW1 O 0.0058(2) -0.1886(2) 0.02158(17) 0.0210(6) Uani 1 1 d . . .
OW2 O 0.4808(3) -0.1210(3) -0.2749(2) 0.0416(8) Uani 1 1 d . . .
O1 O 0.1444(2) -0.2750(2) -0.32435(16) 0.0299(7) Uani 1 1 d . . .
O2 O 0.2679(2) -0.2034(3) -0.35832(19) 0.0403(8) Uani 1 1 d . . .
O3 O 0.2892(3) -0.2162(4) -0.2308(2) 0.0627(11) Uani 1 1 d . . .
O4 O 0.4436(3) -0.4886(3) -0.1131(2) 0.0541(10) Uani 1 1 d . . .
N1 N -0.0015(2) -0.0389(3) -0.11908(18) 0.0196(7) Uani 1 1 d . . .
N2 N 0.0607(2) -0.0236(3) -0.21606(18) 0.0193(7) Uani 1 1 d . . .
N3 N 0.1653(2) -0.0077(2) 0.04376(18) 0.0175(7) Uani 1 1 d . . .
N4 N 0.3222(2) -0.0630(3) 0.05441(18) 0.0186(7) Uani 1 1 d . . .
N5 N 0.7507(2) -0.2459(3) 0.03681(18) 0.0196(7) Uani 1 1 d . . .
N6 N 0.8157(2) -0.2945(3) 0.00205(18) 0.0197(7) Uani 1 1 d . . .
N7 N 0.6580(2) -0.2977(3) -0.08948(17) 0.0170(7) Uani 1 1 d . . .
N8 N 0.5748(3) -0.3267(4) -0.1636(2) 0.0244(8) Uani 1 1 d . . .
N9 N 0.2345(3) -0.2313(3) -0.3047(2) 0.0334(8) Uani 1 1 d . . .
N10 N 0.2891(3) -0.4540(3) -0.0989(2) 0.0318(8) Uani 1 1 d . . .
C1 C -0.0017(3) -0.1517(3) -0.1536(2) 0.0215(8) Uani 1 1 d . . .
H1 H -0.0245 -0.2228 -0.1376 0.026 Uiso 1 1 calc R . .
C2 C 0.0354(3) -0.1444(3) -0.2132(2) 0.0246(9) Uani 1 1 d . . .
H2 H 0.0426 -0.2072 -0.2457 0.030 Uiso 1 1 calc R . .
C3 C 0.0376(3) 0.0345(3) -0.1589(2) 0.0200(8) Uani 1 1 d . . .
H3 H 0.0479 0.1170 -0.1484 0.024 Uiso 1 1 calc R . .
C4 C 0.1065(3) 0.0274(3) -0.2691(2) 0.0192(8) Uani 1 1 d . . .
C5 C 0.0686(3) -0.0049(3) -0.3503(2) 0.0187(8) Uani 1 1 d . . .
H5 H 0.0125 -0.0577 -0.3714 0.022 Uiso 1 1 calc R . .
C6 C 0.1156(3) 0.0427(3) -0.4000(2) 0.0203(8) Uani 1 1 d . . .
H6 H 0.0910 0.0209 -0.4548 0.024 Uiso 1 1 calc R . .
C7 C 0.1990(3) 0.1225(3) -0.3694(2) 0.0177(8) Uani 1 1 d . . .
C8 C 0.2353(3) 0.1542(3) -0.2873(2) 0.0210(8) Uani 1 1 d . . .
H8 H 0.2911 0.2072 -0.2661 0.025 Uiso 1 1 calc R . .
C9 C 0.1894(3) 0.1080(3) -0.2372(2) 0.0225(8) Uani 1 1 d . . .
H9 H 0.2134 0.1304 -0.1825 0.027 Uiso 1 1 calc R . .
C10 C 0.7582(3) -0.3250(3) -0.0737(2) 0.0172(8) Uani 1 1 d . . .
C11 C 0.6561(3) -0.2494(3) -0.0194(2) 0.0178(8) Uani 1 1 d . . .
C12 C 0.5638(3) -0.2056(3) -0.0050(2) 0.0185(8) Uani 1 1 d . . .
C13 C 0.5674(3) -0.2124(3) 0.0748(2) 0.0194(8) Uani 1 1 d . . .
H13 H 0.6239 -0.2492 0.1151 0.023 Uiso 1 1 calc R . .
C14 C 0.4888(3) -0.1655(3) 0.0944(2) 0.0199(8) Uani 1 1 d . . .
H14 H 0.4931 -0.1684 0.1481 0.024 Uiso 1 1 calc R . .
C15 C 0.4025(3) -0.1135(3) 0.0338(2) 0.0185(8) Uani 1 1 d . . .
C16 C 0.3960(3) -0.1093(3) -0.0464(2) 0.0202(8) Uani 1 1 d . . .
H16 H 0.3379 -0.0759 -0.0871 0.024 Uiso 1 1 calc R . .
C17 C 0.4769(3) -0.1554(3) -0.0653(2) 0.0197(8) Uani 1 1 d . . .
H17 H 0.4728 -0.1526 -0.1189 0.024 Uiso 1 1 calc R . .
C18 C 0.3328(3) -0.0058(3) 0.1268(2) 0.0199(8) Uani 1 1 d . . .
H18 H 0.3942 0.0072 0.1718 0.024 Uiso 1 1 calc R . .
C19 C 0.2359(3) 0.0272(3) 0.1189(2) 0.0211(8) Uani 1 1 d . . .
H19 H 0.2195 0.0675 0.1585 0.025 Uiso 1 1 calc R . .
C20 C 0.2198(3) -0.0617(3) 0.0074(2) 0.0198(8) Uani 1 1 d . . .
H20 H 0.1912 -0.0952 -0.0446 0.024 Uiso 1 1 calc R . .
C21 C 0.2270(4) -0.5089(4) -0.1760(3) 0.0518(13) Uani 1 1 d . . .
H21A H 0.1549 -0.5053 -0.1837 0.078 Uiso 1 1 calc R . .
H21B H 0.2474 -0.5919 -0.1762 0.078 Uiso 1 1 calc R . .
H21C H 0.2372 -0.4660 -0.2195 0.078 Uiso 1 1 calc R . .
C22 C 0.2363(4) -0.3982(4) -0.0545(3) 0.0513(13) Uani 1 1 d . . .
H22A H 0.1629 -0.4121 -0.0816 0.077 Uiso 1 1 calc R . .
H22B H 0.2498 -0.3127 -0.0511 0.077 Uiso 1 1 calc R . .
H22C H 0.2601 -0.4319 -0.0004 0.077 Uiso 1 1 calc R . .
C23 C 0.3918(4) -0.4481(4) -0.0749(3) 0.0445(12) Uani 1 1 d . . .
H23 H 0.4282 -0.4104 -0.0252 0.053 Uiso 1 1 calc R . .
H2N8 H 0.533(4) -0.374(5) -0.149(3) 0.055(15) Uiso 1 1 d . . .
H1N8 H 0.553(3) -0.264(4) -0.189(2) 0.017(11) Uiso 1 1 d . . .
H2W1 H -0.055(4) -0.229(5) 0.022(3) 0.063(16) Uiso 1 1 d . . .
H1W1 H 0.051(4) -0.209(4) 0.061(3) 0.035(14) Uiso 1 1 d . . .
H1W2 H 0.407(4) -0.130(4) -0.292(3) 0.041(13) Uiso 1 1 d . . .
H2W2 H 0.479(8) -0.068(10) -0.306(6) 0.059(5) Uiso 1 1 d . . .

loop_
_atom_site_aniso_label
_atom_site_aniso_U_11
_atom_site_aniso_U_22
_atom_site_aniso_U_33
_atom_site_aniso_U_23
_atom_site_aniso_U_13
_atom_site_aniso_U_12
Co1 0.0134(4) 0.0213(4) 0.0167(4) 0.0011(3) 0.0079(3) 0.0008(3)
OW1 0.0162(14) 0.0242(15) 0.0208(17) 0.0033(12) 0.0050(13) 0.0011(12)
OW2 0.039(2) 0.0426(19) 0.033(2) 0.0008(15) 0.0034(15) -0.0101(15)
O1 0.0240(15) 0.0351(16) 0.0290(17) -0.0065(12) 0.0083(12) -0.0018(12)
O2 0.0374(18) 0.0409(18) 0.047(2) -0.0014(15) 0.0208(16) -0.0028(14)
O3 0.050(2) 0.086(3) 0.033(2) -0.0127(19) -0.0051(17) -0.022(2)
O4 0.052(2) 0.044(2) 0.083(3) 0.0054(18) 0.044(2) 0.0039(16)
N1 0.0160(16) 0.0247(17) 0.0198(18) 0.0031(13) 0.0087(13) 0.0023(13)
N2 0.0210(17) 0.0210(16) 0.0185(18) 0.0001(13) 0.0106(14) -0.0014(12)
N3 0.0162(16) 0.0212(16) 0.0178(17) 0.0032(13) 0.0096(13) 0.0019(12)
N4 0.0145(16) 0.0224(16) 0.0197(17) -0.0011(13) 0.0075(13) -0.0002(12)
N5 0.0148(16) 0.0240(17) 0.0230(18) -0.0012(13) 0.0105(14) 0.0001(12)
N6 0.0175(16) 0.0244(17) 0.0203(18) -0.0014(13) 0.0107(14) 0.0011(13)
N7 0.0165(16) 0.0202(16) 0.0152(17) -0.0032(12) 0.0071(13) -0.0013(12)
N8 0.0194(18) 0.030(2) 0.0186(19) -0.0052(16) 0.0012(15) 0.0004(16)
N9 0.030(2) 0.034(2) 0.032(2) -0.0042(16) 0.0071(18) -0.0002(16)
N10 0.0255(19) 0.0361(19) 0.031(2) 0.0027(16) 0.0080(16) -0.0021(15)
C1 0.0193(19) 0.024(2) 0.023(2) -0.0009(16) 0.0099(17) -0.0051(15)
C2 0.027(2) 0.023(2) 0.025(2) -0.0024(17) 0.0112(18) -0.0047(16)
C3 0.020(2) 0.0218(19) 0.020(2) -0.0014(15) 0.0088(16) 0.0034(15)
C4 0.021(2) 0.0220(19) 0.019(2) 0.0011(15) 0.0134(17) 0.0026(15)
C5 0.0142(18) 0.0229(19) 0.019(2) -0.0006(16) 0.0068(15) -0.0016(15)
C6 0.020(2) 0.0251(19) 0.017(2) -0.0031(15) 0.0081(16) 0.0001(15)
C7 0.0136(18) 0.0208(19) 0.019(2) 0.0035(15) 0.0069(15) 0.0029(14)
C8 0.0179(19) 0.022(2) 0.021(2) -0.0006(16) 0.0051(16) -0.0043(15)
C9 0.021(2) 0.028(2) 0.019(2) 0.0012(16) 0.0092(17) 0.0001(16)
C10 0.0166(18) 0.0170(18) 0.019(2) 0.0025(15) 0.0085(16) -0.0001(14)
C11 0.018(2) 0.0169(18) 0.020(2) 0.0036(15) 0.0094(16) -0.0010(14)
C12 0.0151(18) 0.0191(19) 0.021(2) -0.0027(15) 0.0064(16) -0.0025(14)
C13 0.0163(19) 0.023(2) 0.017(2) 0.0016(15) 0.0043(16) -0.0005(15)
C14 0.0194(19) 0.024(2) 0.016(2) -0.0009(15) 0.0071(16) -0.0019(15)
C15 0.0134(18) 0.0187(19) 0.024(2) -0.0029(15) 0.0085(16) -0.0027(14)
C16 0.0166(19) 0.022(2) 0.021(2) 0.0000(15) 0.0064(16) -0.0009(15)
C17 0.0194(19) 0.024(2) 0.018(2) -0.0038(15) 0.0091(16) -0.0011(15)
C18 0.0174(19) 0.025(2) 0.019(2) -0.0039(16) 0.0089(16) -0.0013(15)
C19 0.023(2) 0.023(2) 0.020(2) -0.0054(15) 0.0116(17) -0.0022(15)
C20 0.0171(19) 0.0208(19) 0.022(2) -0.0010(16) 0.0084(16) -0.0006(15)
C21 0.052(3) 0.058(3) 0.033(3) 0.003(2) 0.002(2) 0.003(3)
C22 0.057(3) 0.037(3) 0.070(4) -0.002(2) 0.036(3) -0.005(2)
C23 0.045(3) 0.031(2) 0.055(3) 0.005(2) 0.017(3) -0.005(2)

loop_
_atom_type_symbol
_atom_type_description
_atom_type_scat_dispersion_real
_atom_type_scat_dispersion_imag
_atom_type_scat_source
C C 0.0033 0.0016 'International Tables Vol C Tables 4.2.6.8 and 6.1.1.4'
H H 0.0000 0.0000 'International Tables Vol C Tables 4.2.6.8 and 6.1.1.4'
N N 0.0061 0.0033 'International Tables Vol C Tables 4.2.6.8 and 6.1.1.4'
O O 0.0106 0.0060 'International Tables Vol C Tables 4.2.6.8 and 6.1.1.4'
Co Co 0.3494 0.9721 'International Tables Vol C Tables 4.2.6.8 and 6.1.1.4'

loop_
_geom_angle_atom_site_label_1
_geom_angle_atom_site_label_2
_geom_angle_atom_site_label_3
_geom_angle
_geom_angle_site_symmetry_1
_geom_angle_site_symmetry_3
_geom_angle_publ_flag
OW1 Co1 OW1 180.00(17) 3 . ?
OW1 Co1 N3 93.82(11) 3 . ?
OW1 Co1 N3 86.18(11) . . ?
OW1 Co1 N3 86.18(11) 3 3 ?
OW1 Co1 N3 93.82(11) . 3 ?
N3 Co1 N3 180.0 . 3 ?
OW1 Co1 N1 91.96(11) 3 . ?
OW1 Co1 N1 88.04(11) . . ?
N3 Co1 N1 87.33(11) . . ?
N3 Co1 N1 92.67(11) 3 . ?
OW1 Co1 N1 88.04(11) 3 3 ?
OW1 Co1 N1 91.96(11) . 3 ?
N3 Co1 N1 92.67(11) . 3 ?
N3 Co1 N1 87.33(11) 3 3 ?
N1 Co1 N1 180.00(14) . 3 ?
C3 N1 C1 104.4(3) . . ?
C3 N1 Co1 123.4(2) . . ?
C1 N1 Co1 127.6(2) . . ?
C3 N2 C2 107.2(3) . . ?
C3 N2 C4 127.0(3) . . ?
C2 N2 C4 125.8(3) . . ?
C20 N3 C19 105.6(3) . . ?
C20 N3 Co1 125.9(3) . . ?
C19 N3 Co1 128.0(2) . . ?
C20 N4 C18 106.3(3) . . ?
C20 N4 C15 126.7(3) . . ?
C18 N4 C15 127.0(3) . . ?
C11 N5 N6 106.7(3) . . ?
C10 N6 N5 107.9(3) . . ?
C10 N7 C11 106.1(3) . . ?
C10 N7 N8 123.8(3) . . ?
C11 N7 N8 129.9(3) . . ?
O2 N9 O3 120.8(4) . . ?
O2 N9 O1 120.3(4) . . ?
O3 N9 O1 118.9(4) . . ?
C23 N10 C22 121.8(4) . . ?
C23 N10 C21 120.5(4) . . ?
C22 N10 C21 117.5(4) . . ?
C2 C1 N1 110.8(3) . . ?
C1 C2 N2 105.4(3) . . ?
N1 C3 N2 112.2(3) . . ?
C5 C4 C9 121.1(3) . . ?
C5 C4 N2 119.6(3) . . ?
C9 C4 N2 119.4(3) . . ?
C4 C5 C6 118.7(3) . . ?
C5 C6 C7 121.2(3) . . ?
C8 C7 C6 118.9(3) . . ?
C8 C7 C10 122.5(3) . 2_654 ?
C6 C7 C10 118.5(3) . 2_654 ?
C9 C8 C7 120.6(3) . . ?
C8 C9 C4 119.5(3) . . ?
N6 C10 N7 109.4(3) . . ?
N6 C10 C7 123.4(3) . 2_644 ?
N7 C10 C7 127.1(3) . 2_644 ?
N5 C11 N7 109.9(3) . . ?
N5 C11 C12 122.8(3) . . ?
N7 C11 C12 127.2(3) . . ?
C17 C12 C13 119.0(3) . . ?
C17 C12 C11 123.7(3) . . ?
C13 C12 C11 117.3(3) . . ?
C14 C13 C12 120.8(3) . . ?
C13 C14 C15 119.8(3) . . ?
C16 C15 C14 120.2(3) . . ?
C16 C15 N4 120.0(3) . . ?
C14 C15 N4 119.8(3) . . ?
C17 C16 C15 119.5(3) . . ?
C12 C17 C16 120.6(3) . . ?
C19 C18 N4 106.1(3) . . ?
C18 C19 N3 110.0(3) . . ?
N3 C20 N4 112.0(3) . . ?
O4 C23 N10 125.8(5) . . ?

loop_
_geom_bond_atom_site_label_1
_geom_bond_atom_site_label_2
_geom_bond_distance
_geom_bond_site_symmetry_2
_geom_bond_publ_flag
Co1 OW1 2.113(3) 3 ?
Co1 OW1 2.113(3) . ?
Co1 N3 2.129(3) . ?
Co1 N3 2.129(3) 3 ?
Co1 N1 2.145(3) . ?
Co1 N1 2.145(3) 3 ?
O1 N9 1.262(4) . ?
O2 N9 1.245(4) . ?
O3 N9 1.249(4) . ?
O4 C23 1.244(6) . ?
N1 C3 1.320(5) . ?
N1 C1 1.386(5) . ?
N2 C3 1.337(5) . ?
N2 C2 1.386(5) . ?
N2 C4 1.435(4) . ?
N3 C20 1.311(4) . ?
N3 C19 1.373(5) . ?
N4 C20 1.348(4) . ?
N4 C18 1.386(5) . ?
N4 C15 1.417(4) . ?
N5 C11 1.313(4) . ?
N5 N6 1.382(4) . ?
N6 C10 1.316(4) . ?
N7 C10 1.347(4) . ?
N7 C11 1.360(4) . ?
N7 N8 1.416(4) . ?
N10 C23 1.327(6) . ?
N10 C22 1.408(5) . ?
N10 C21 1.441(6) . ?
C1 C2 1.343(5) . ?
C4 C5 1.377(5) . ?
C4 C9 1.394(5) . ?
C5 C6 1.385(5) . ?
C6 C7 1.391(5) . ?
C7 C8 1.389(5) . ?
C7 C10 1.472(5) 2_654 ?
C8 C9 1.374(5) . ?
C10 C7 1.472(5) 2_644 ?
C11 C12 1.484(5) . ?
C12 C17 1.387(5) . ?
C12 C13 1.396(5) . ?
C13 C14 1.369(5) . ?
C14 C15 1.392(5) . ?
C15 C16 1.389(5) . ?
C16 C17 1.388(5) . ?
C18 C19 1.351(5) . ?

loop_
_geom_torsion_atom_site_label_1
_geom_torsion_atom_site_label_2
_geom_torsion_atom_site_label_3
_geom_torsion_atom_site_label_4
_geom_torsion
_geom_torsion_site_symmetry_1
_geom_torsion_site_symmetry_2
_geom_torsion_site_symmetry_3
_geom_torsion_site_symmetry_4
_geom_torsion_publ_flag
OW1 Co1 N1 C3 29.6(3) 3 . . . ?
OW1 Co1 N1 C3 -150.4(3) . . . . ?
N3 Co1 N1 C3 -64.2(3) . . . . ?
N3 Co1 N1 C3 115.8(3) 3 . . . ?
N1 Co1 N1 C3 150(6) 3 . . . ?
OW1 Co1 N1 C1 -178.2(3) 3 . . . ?
OW1 Co1 N1 C1 1.8(3) . . . . ?
N3 Co1 N1 C1 88.1(3) . . . . ?
N3 Co1 N1 C1 -91.9(3) 3 . . . ?
N1 Co1 N1 C1 -58(5) 3 . . . ?
OW1 Co1 N3 C20 -112.6(3) 3 . . . ?
OW1 Co1 N3 C20 67.4(3) . . . . ?
N3 Co1 N3 C20 172(25) 3 . . . ?
N1 Co1 N3 C20 -20.8(3) . . . . ?
N1 Co1 N3 C20 159.2(3) 3 . . . ?
OW1 Co1 N3 C19 77.0(3) 3 . . . ?
OW1 Co1 N3 C19 -103.0(3) . . . . ?
N3 Co1 N3 C19 1(25) 3 . . . ?
N1 Co1 N3 C19 168.7(3) . . . . ?
N1 Co1 N3 C19 -11.3(3) 3 . . . ?
C11 N5 N6 C10 0.3(4) . . . . ?
C3 N1 C1 C2 -0.7(4) . . . . ?
Co1 N1 C1 C2 -157.1(3) . . . . ?
N1 C1 C2 N2 0.5(4) . . . . ?
C3 N2 C2 C1 -0.1(4) . . . . ?
C4 N2 C2 C1 178.0(3) . . . . ?
C1 N1 C3 N2 0.6(4) . . . . ?
Co1 N1 C3 N2 158.3(2) . . . . ?
C2 N2 C3 N1 -0.3(4) . . . . ?
C4 N2 C3 N1 -178.4(3) . . . . ?
C3 N2 C4 C5 -137.4(4) . . . . ?
C2 N2 C4 C5 44.8(5) . . . . ?
C3 N2 C4 C9 43.2(5) . . . . ?
C2 N2 C4 C9 -134.5(4) . . . . ?
C9 C4 C5 C6 1.1(5) . . . . ?
N2 C4 C5 C6 -178.2(3) . . . . ?
C4 C5 C6 C7 -0.5(5) . . . . ?
C5 C6 C7 C8 0.2(5) . . . . ?
C5 C6 C7 C10 -176.7(3) . . . 2_654 ?
C6 C7 C8 C9 -0.3(5) . . . . ?
C10 C7 C8 C9 176.5(3) 2_654 . . . ?
C7 C8 C9 C4 0.8(5) . . . . ?
C5 C4 C9 C8 -1.2(5) . . . . ?
N2 C4 C9 C8 178.1(3) . . . . ?
N5 N6 C10 N7 0.1(4) . . . . ?
N5 N6 C10 C7 178.5(3) . . . 2_644 ?
C11 N7 C10 N6 -0.4(4) . . . . ?
N8 N7 C10 N6 -175.4(3) . . . . ?
C11 N7 C10 C7 -178.8(3) . . . 2_644 ?
N8 N7 C10 C7 6.2(5) . . . 2_644 ?
N6 N5 C11 N7 -0.5(4) . . . . ?
N6 N5 C11 C12 179.6(3) . . . . ?
C10 N7 C11 N5 0.6(4) . . . . ?
N8 N7 C11 N5 175.2(3) . . . . ?
C10 N7 C11 C12 -179.5(3) . . . . ?
N8 N7 C11 C12 -4.9(6) . . . . ?
N5 C11 C12 C17 148.8(4) . . . . ?
N7 C11 C12 C17 -31.1(5) . . . . ?
N5 C11 C12 C13 -29.1(5) . . . . ?
N7 C11 C12 C13 151.0(3) . . . . ?
C17 C12 C13 C14 -2.9(5) . . . . ?
C11 C12 C13 C14 175.1(3) . . . . ?
C12 C13 C14 C15 1.9(5) . . . . ?
C13 C14 C15 C16 0.1(5) . . . . ?
C13 C14 C15 N4 -178.8(3) . . . . ?
C20 N4 C15 C16 34.6(5) . . . . ?
C18 N4 C15 C16 -145.9(3) . . . . ?
C20 N4 C15 C14 -146.5(4) . . . . ?
C18 N4 C15 C14 33.0(5) . . . . ?
C14 C15 C16 C17 -1.1(5) . . . . ?
N4 C15 C16 C17 177.8(3) . . . . ?
C13 C12 C17 C16 1.9(5) . . . . ?
C11 C12 C17 C16 -176.0(3) . . . . ?
C15 C16 C17 C12 0.1(5) . . . . ?
C20 N4 C18 C19 -0.3(4) . . . . ?
C15 N4 C18 C19 -179.9(3) . . . . ?
N4 C18 C19 N3 0.0(4) . . . . ?
C20 N3 C19 C18 0.4(4) . . . . ?
Co1 N3 C19 C18 172.4(2) . . . . ?
C19 N3 C20 N4 -0.6(4) . . . . ?
Co1 N3 C20 N4 -172.8(2) . . . . ?
C18 N4 C20 N3 0.6(4) . . . . ?
C15 N4 C20 N3 -179.8(3) . . . . ?
C22 N10 C23 O4 -175.5(4) . . . . ?
C21 N10 C23 O4 -1.3(7) . . . . ?
